data_4027471
loop_
_publ_author_name
'Camille Lescot'
'Benjamin Darses'
'Florence Collet'
'Pascal Retailleau'
'Philippe Dauban'

_publ_contact_author_address
;Centre de Recherche de Gif
Institut de Chimie des Substances Naturelles
UPR2301-CNRS
B\^at 27
1 avenue de la Terrasse
91198 Gif sur Yvette
France
;
_publ_contact_author_email philippe.dauban@icsn.cnrs-gif.fr
_publ_contact_author_fax +33169077247
_publ_contact_author_name 'DAUBAN, Philippe'
_publ_contact_author_phone +33169824560
_publ_section_title
;
 Intermolecular C-H Amination of Complex Molecules: Insights into the
 Factors Governing the Selectivity
;
_journal_name_full 'Journal of Organic Chemistry'
_journal_page_first 7232
_journal_page_last 7240
_journal_paper_doi 10.1021/jo301563j
_journal_volume 77
_journal_year 2012
_chemical_absolute_configuration ad
_chemical_formula_moiety 'C24 H30 N2 O3 S2'
_chemical_formula_sum 'C24 H30 N2 O3 S2'
_chemical_formula_weight 458.62
_chemical_name_systematic
; 
 ? 
;
_space_group_IT_number 4
_symmetry_cell_setting monoclinic
_symmetry_space_group_name_Hall 'P 2yb'
_symmetry_space_group_name_H-M 'P 1 21 1'
_atom_sites_solution_hydrogens geom
_atom_sites_solution_primary direct
_atom_sites_solution_secondary difmap
_audit_creation_method SHELXL-97
_cell_angle_alpha 90.00
_cell_angle_beta 119.144(8)
_cell_angle_gamma 90.00
_cell_formula_units_Z 2
_cell_length_a 11.5299(8)
_cell_length_b 10.2662(4)
_cell_length_c 11.8713(8)
_cell_measurement_reflns_used 5710
_cell_measurement_temperature 203(2)
_cell_measurement_theta_max 68.1
_cell_measurement_theta_min 7.5
_cell_volume 1227.29(16)
_computing_cell_refinement 'CrystalClear-SM Expert 2.0 r4 (Rigaku, 2009)'
_computing_data_collection 'CrystalClear-SM Expert 2.0 r4 (Rigaku, 2009)'
_computing_data_reduction 'CrystalClear-SM Expert 2.0 r4 (Rigaku, 2009)'
_computing_molecular_graphics 'PLATON (Spek, 2003)'
_computing_publication_material 'SHELXL97 (Sheldrick, 2008)'
_computing_structure_refinement 'SHELXL97 (Sheldrick, 2008); CRYSTALBUILDER (Welter, 2006)'
_computing_structure_solution 'SHELXS97 (Sheldrick, 2008)'
_diffrn_ambient_temperature 203(2)
_diffrn_detector_type 'RAPID II large area curved imaging plate detector '
_diffrn_measured_fraction_theta_full 0.991
_diffrn_measured_fraction_theta_max 0.991
_diffrn_measurement_device_type 'Rigaku rapid II RAXIS conversion'
_diffrn_measurement_method 'profile data from \w-scans'
_diffrn_radiation_monochromator graphite
_diffrn_radiation_source 'fine-focus sealed tube'
_diffrn_radiation_type CuK\a
_diffrn_radiation_wavelength 1.54187
_diffrn_reflns_av_R_equivalents 0.0433
_diffrn_reflns_av_sigmaI/netI 0.0436
_diffrn_reflns_limit_h_max 13
_diffrn_reflns_limit_h_min -13
_diffrn_reflns_limit_k_max 12
_diffrn_reflns_limit_k_min -11
_diffrn_reflns_limit_l_max 13
_diffrn_reflns_limit_l_min -14
_diffrn_reflns_number 12675
_diffrn_reflns_theta_full 68.23
_diffrn_reflns_theta_max 68.23
_diffrn_reflns_theta_min 7.47
_exptl_absorpt_coefficient_mu 2.180
_exptl_absorpt_correction_T_max 1.000
_exptl_absorpt_correction_T_min 0.761
_exptl_absorpt_correction_type multi-scan
_exptl_absorpt_process_details 'FS_ABSCOR (Rigaku, 2009)'
_exptl_crystal_colour colourless
_exptl_crystal_density_diffrn 1.241
_exptl_crystal_description 'stocky stick'
_exptl_crystal_F_000 488
_exptl_crystal_size_max 0.31
_exptl_crystal_size_mid 0.16
_exptl_crystal_size_min 0.12
_refine_diff_density_max 0.157
_refine_diff_density_min -0.267
_refine_diff_density_rms 0.043
_refine_ls_abs_structure_details 'Flack H D (1983), Acta Cryst. A39, 876-881;1561 Friedel pairs (coverage=0.74)'
_refine_ls_abs_structure_Flack 0.006(13)
_refine_ls_extinction_method none
_refine_ls_goodness_of_fit_ref 1.007
_refine_ls_hydrogen_treatment constr
_refine_ls_matrix_type full
_refine_ls_number_parameters 285
_refine_ls_number_reflns 3924
_refine_ls_number_restraints 1
_refine_ls_restrained_S_all 1.007
_refine_ls_R_factor_all 0.0362
_refine_ls_R_factor_gt 0.0336
_refine_ls_shift/su_max 0.001
_refine_ls_shift/su_mean 0.000
_refine_ls_structure_factor_coef Fsqd
_refine_ls_weighting_details 'calc w=1/[\s^2^(Fo^2^)+(0.0499P)^2^+0.0000P] where P=(Fo^2^+2Fc^2^)/3'
_refine_ls_weighting_scheme calc
_refine_ls_wR_factor_gt 0.0839
_refine_ls_wR_factor_ref 0.0858
_reflns_number_gt 3603
_reflns_number_total 3924
_reflns_threshold_expression >2sigma(I)
_cod_data_source_file jo301563j_si_002_2.cif
_cod_data_source_block compound_3a
_cod_original_cell_volume 1227.29(13)
_cod_original_sg_symbol_H-M 'P 21'
_cod_database_code 4027471

loop_
_symmetry_equiv_pos_as_xyz
'x, y, z'
'-x, y+1/2, -z'

loop_
_atom_site_label
_atom_site_type_symbol
_atom_site_fract_x
_atom_site_fract_y
_atom_site_fract_z
_atom_site_U_iso_or_equiv
_atom_site_adp_type
_atom_site_occupancy
_atom_site_symmetry_multiplicity
_atom_site_calc_flag
_atom_site_refinement_flags
S1 S 0.05744(5) 0.75989(6) 0.98075(5) 0.03844(14) Uani 1 1 d .
S2 S 0.14964(5) 0.87390(6) 1.22223(5) 0.04179(15) Uani 1 1 d .
O1 O 0.13750(16) 0.64399(17) 1.01797(17) 0.0512(4) Uani 1 1 d .
O2 O 0.07986(16) 0.7779(2) 1.25318(16) 0.0572(5) Uani 1 1 d .
O3 O 0.14478(18) 1.00617(18) 1.25887(17) 0.0561(5) Uani 1 1 d .
N1 N -0.08809(18) 0.71557(19) 0.95066(19) 0.0454(5) Uani 1 1 d .
H1N H -0.1061 0.6448 0.9132 0.054 Uiso 1 1 d R
N2 N 0.10055(17) 0.8822(2) 1.06946(17) 0.0409(4) Uani 1 1 d .
C1 C -0.1970(2) 0.8017(2) 0.9367(2) 0.0443(6) Uani 1 1 d .
H1 H -0.1639 0.8924 0.9560 0.053 Uiso 1 1 calc R
C2 C -0.3140(2) 0.7963(3) 0.8026(3) 0.0515(7) Uani 1 1 d .
H2 H -0.3030 0.8167 0.7312 0.062 Uiso 1 1 calc R
C3 C -0.4324(2) 0.7627(3) 0.7853(2) 0.0518(6) Uani 1 1 d .
C4 C -0.4420(3) 0.7258(3) 0.9031(3) 0.0564(7) Uani 1 1 d .
H4 H -0.5302 0.6968 0.8884 0.068 Uiso 1 1 calc R
C5 C -0.3231(3) 0.6343(3) 0.9857(3) 0.0656(8) Uani 1 1 d .
H5A H -0.3317 0.5858 1.0523 0.079 Uiso 1 1 calc R
H5B H -0.2977 0.5770 0.9352 0.079 Uiso 1 1 calc R
C6 C -0.2399(2) 0.7591(3) 1.0342(2) 0.0560(7) Uani 1 1 d .
H6 H -0.1682 0.7567 1.1251 0.067 Uiso 1 1 calc R
C7 C -0.3699(3) 0.8321(3) 1.0101(3) 0.0640(9) Uani 1 1 d .
C8 C -0.3904(3) 0.9757(3) 0.9685(4) 0.0876(12) Uani 1 1 d .
H8A H -0.3797 0.9860 0.8929 0.131 Uiso 1 1 calc R
H8B H -0.3255 1.0290 1.0381 0.131 Uiso 1 1 calc R
H8C H -0.4791 1.0027 0.9481 0.131 Uiso 1 1 calc R
C9 C -0.3972(3) 0.8145(5) 1.1229(4) 0.1083(16) Uani 1 1 d .
H9A H -0.3784 0.7253 1.1533 0.163 Uiso 1 1 calc R
H9B H -0.4896 0.8342 1.0947 0.163 Uiso 1 1 calc R
H9C H -0.3408 0.8730 1.1924 0.163 Uiso 1 1 calc R
C10 C -0.5590(3) 0.7667(4) 0.6571(3) 0.0794(10) Uani 1 1 d .
H10A H -0.6021 0.6823 0.6397 0.119 Uiso 1 1 calc R
H10B H -0.5381 0.7881 0.5894 0.119 Uiso 1 1 calc R
H10C H -0.6179 0.8324 0.6600 0.119 Uiso 1 1 calc R
C11 C 0.0516(2) 0.8233(3) 0.8394(2) 0.0416(6) Uani 1 1 d .
C12 C 0.0907(3) 0.7415(3) 0.7717(3) 0.0602(7) Uani 1 1 d .
H12 H 0.1224 0.6573 0.8025 0.072 Uiso 1 1 calc R
C13 C 0.0825(3) 0.7854(4) 0.6579(3) 0.0724(9) Uani 1 1 d .
H13 H 0.1092 0.7302 0.6116 0.087 Uiso 1 1 calc R
C14 C 0.0366(3) 0.9072(3) 0.6112(3) 0.0701(9) Uani 1 1 d .
C15 C -0.0010(3) 0.9876(3) 0.6815(3) 0.0715(9) Uani 1 1 d .
H15 H -0.0327 1.0717 0.6506 0.086 Uiso 1 1 calc R
C16 C 0.0069(3) 0.9468(3) 0.7963(3) 0.0545(7) Uani 1 1 d .
H16 H -0.0178 1.0027 0.8436 0.065 Uiso 1 1 calc R
C17 C 0.0218(5) 0.9493(4) 0.4826(4) 0.1149(15) Uani 1 1 d .
H17A H 0.0422 0.8766 0.4431 0.172 Uiso 1 1 calc R
H17B H 0.0823 1.0205 0.4959 0.172 Uiso 1 1 calc R
H17C H -0.0688 0.9777 0.4266 0.172 Uiso 1 1 calc R
C18 C 0.3186(2) 0.8269(3) 1.2964(2) 0.0442(6) Uani 1 1 d .
C19 C 0.4161(2) 0.9196(3) 1.3412(3) 0.0571(7) Uani 1 1 d .
H19 H 0.3937 1.0085 1.3323 0.068 Uiso 1 1 calc R
C20 C 0.5485(3) 0.8813(4) 1.4001(3) 0.0744(9) Uani 1 1 d .
H20 H 0.6155 0.9450 1.4306 0.089 Uiso 1 1 calc R
C21 C 0.5828(3) 0.7509(4) 1.4145(3) 0.0703(8) Uani 1 1 d .
C22 C 0.4829(3) 0.6593(4) 1.3690(3) 0.0707(9) Uani 1 1 d .
H22 H 0.5049 0.5704 1.3782 0.085 Uiso 1 1 calc R
C23 C 0.3501(3) 0.6960(3) 1.3097(3) 0.0605(8) Uani 1 1 d .
H23 H 0.2827 0.6326 1.2792 0.073 Uiso 1 1 calc R
C24 C 0.7279(3) 0.7098(5) 1.4784(4) 0.1109(16) Uani 1 1 d .
H24A H 0.7444 0.6434 1.5426 0.166 Uiso 1 1 calc R
H24B H 0.7841 0.7847 1.5196 0.166 Uiso 1 1 calc R
H24C H 0.7479 0.6752 1.4137 0.166 Uiso 1 1 calc R

loop_
_atom_site_aniso_label
_atom_site_aniso_U_11
_atom_site_aniso_U_22
_atom_site_aniso_U_33
_atom_site_aniso_U_23
_atom_site_aniso_U_13
_atom_site_aniso_U_12
S1 0.0356(3) 0.0364(3) 0.0434(3) -0.0018(3) 0.0194(2) 0.0010(3)
S2 0.0430(3) 0.0412(3) 0.0395(3) 0.0005(3) 0.0187(2) 0.0005(3)
O1 0.0454(9) 0.0438(11) 0.0613(11) 0.0009(9) 0.0234(8) 0.0099(9)
O2 0.0552(10) 0.0620(13) 0.0557(10) 0.0083(10) 0.0281(8) -0.0064(9)
O3 0.0635(11) 0.0492(11) 0.0487(10) -0.0075(9) 0.0219(8) 0.0084(9)
N1 0.0449(11) 0.0365(11) 0.0578(13) -0.0104(10) 0.0275(10) -0.0058(9)
N2 0.0427(10) 0.0375(11) 0.0376(9) 0.0013(10) 0.0157(8) -0.0018(9)
C1 0.0379(12) 0.0442(15) 0.0574(15) -0.0067(12) 0.0284(11) -0.0037(11)
C2 0.0517(15) 0.0579(19) 0.0514(15) 0.0055(13) 0.0301(12) 0.0045(13)
C3 0.0445(13) 0.0499(15) 0.0583(15) -0.0043(15) 0.0230(11) 0.0018(14)
C4 0.0402(14) 0.0612(19) 0.0727(18) 0.0009(15) 0.0314(13) -0.0081(13)
C5 0.0588(17) 0.068(2) 0.078(2) 0.0187(17) 0.0396(15) -0.0042(16)
C6 0.0431(13) 0.0789(19) 0.0487(14) -0.0042(16) 0.0245(11) -0.0027(16)
C7 0.0512(16) 0.086(2) 0.0717(19) -0.0140(16) 0.0432(15) -0.0072(15)
C8 0.073(2) 0.070(2) 0.139(3) -0.042(2) 0.067(2) -0.0096(18)
C9 0.094(3) 0.176(5) 0.088(3) -0.025(3) 0.070(2) -0.014(3)
C10 0.0534(16) 0.099(3) 0.0711(19) -0.010(2) 0.0186(14) 0.003(2)
C11 0.0385(12) 0.0448(14) 0.0426(13) -0.0048(11) 0.0208(11) -0.0039(11)
C12 0.0683(17) 0.059(2) 0.0694(17) -0.0032(16) 0.0462(15) 0.0075(16)
C13 0.089(2) 0.079(3) 0.077(2) -0.0213(19) 0.0626(18) -0.0093(19)
C14 0.103(2) 0.063(2) 0.0660(19) -0.0117(16) 0.0582(18) -0.0231(18)
C15 0.117(3) 0.0442(17) 0.069(2) 0.0035(16) 0.0585(19) -0.0028(18)
C16 0.0816(19) 0.0434(15) 0.0501(16) -0.0041(13) 0.0411(14) 0.0037(14)
C17 0.206(4) 0.091(3) 0.098(3) -0.007(2) 0.114(3) -0.029(3)
C18 0.0449(13) 0.0460(15) 0.0366(13) 0.0045(11) 0.0159(11) 0.0035(12)
C19 0.0508(15) 0.0513(18) 0.0571(16) 0.0088(14) 0.0169(12) -0.0028(13)
C20 0.0478(15) 0.089(2) 0.0729(19) 0.029(2) 0.0185(14) -0.0057(18)
C21 0.0510(16) 0.098(3) 0.0585(17) 0.021(2) 0.0240(13) 0.019(2)
C22 0.075(2) 0.067(2) 0.0575(18) 0.0126(16) 0.0227(16) 0.0283(19)
C23 0.0594(18) 0.0513(18) 0.0511(16) 0.0039(13) 0.0114(13) 0.0076(14)
C24 0.063(2) 0.164(5) 0.100(3) 0.058(3) 0.035(2) 0.048(2)

loop_
_atom_type_symbol
_atom_type_description
_atom_type_scat_dispersion_real
_atom_type_scat_dispersion_imag
_atom_type_scat_source
C C 0.0181 0.0091 'International Tables Vol C Tables 4.2.6.8 and 6.1.1.4'
H H 0.0000 0.0000 'International Tables Vol C Tables 4.2.6.8 and 6.1.1.4'
N N 0.0311 0.0180 'International Tables Vol C Tables 4.2.6.8 and 6.1.1.4'
O O 0.0492 0.0322 'International Tables Vol C Tables 4.2.6.8 and 6.1.1.4'
S S 0.3331 0.5567 'International Tables Vol C Tables 4.2.6.8 and 6.1.1.4'

loop_
_geom_angle_atom_site_label_1
_geom_angle_atom_site_label_2
_geom_angle_atom_site_label_3
_geom_angle
O1 S1 N2 120.95(10)
O1 S1 N1 106.24(10)
N2 S1 N1 109.55(10)
O1 S1 C11 108.53(11)
N2 S1 C11 101.36(11)
N1 S1 C11 109.93(11)
O2 S2 O3 117.70(12)
O2 S2 N2 113.04(10)
O3 S2 N2 104.22(11)
O2 S2 C18 107.77(12)
O3 S2 C18 107.64(12)
N2 S2 C18 105.76(11)
C1 N1 S1 126.56(16)
C1 N1 H1N 119.4
S1 N1 H1N 109.4
S1 N2 S2 122.53(13)
N1 C1 C2 111.80(19)
N1 C1 C6 108.3(2)
C2 C1 C6 109.68(18)
N1 C1 H1 109.0
C2 C1 H1 109.0
C6 C1 H1 109.0
C3 C2 C1 119.9(2)
C3 C2 H2 120.0
C1 C2 H2 120.0
C2 C3 C4 117.3(2)
C2 C3 C10 124.4(3)
C4 C3 C10 118.1(2)
C3 C4 C5 107.3(2)
C3 C4 C7 109.1(2)
C5 C4 C7 87.3(2)
C3 C4 H4 116.4
C5 C4 H4 116.4
C7 C4 H4 116.4
C6 C5 C4 86.0(2)
C6 C5 H5A 114.3
C4 C5 H5A 114.3
C6 C5 H5B 114.3
C4 C5 H5B 114.3
H5A C5 H5B 111.5
C1 C6 C5 109.2(2)
C1 C6 C7 110.9(2)
C5 C6 C7 87.9(2)
C1 C6 H6 115.2
C5 C6 H6 115.2
C7 C6 H6 115.2
C9 C7 C8 109.2(3)
C9 C7 C4 111.9(3)
C8 C7 C4 118.0(3)
C9 C7 C6 111.7(3)
C8 C7 C6 120.0(2)
C4 C7 C6 84.2(2)
C7 C8 H8A 109.5
C7 C8 H8B 109.5
H8A C8 H8B 109.5
C7 C8 H8C 109.5
H8A C8 H8C 109.5
H8B C8 H8C 109.5
C7 C9 H9A 109.5
C7 C9 H9B 109.5
H9A C9 H9B 109.5
C7 C9 H9C 109.5
H9A C9 H9C 109.5
H9B C9 H9C 109.5
C3 C10 H10A 109.5
C3 C10 H10B 109.5
H10A C10 H10B 109.5
C3 C10 H10C 109.5
H10A C10 H10C 109.5
H10B C10 H10C 109.5
C16 C11 C12 121.0(3)
C16 C11 S1 121.85(19)
C12 C11 S1 117.1(2)
C11 C12 C13 118.9(3)
C11 C12 H12 120.5
C13 C12 H12 120.5
C14 C13 C12 121.6(3)
C14 C13 H13 119.2
C12 C13 H13 119.2
C13 C14 C15 118.3(3)
C13 C14 C17 120.1(3)
C15 C14 C17 121.5(3)
C16 C15 C14 121.5(3)
C16 C15 H15 119.2
C14 C15 H15 119.2
C11 C16 C15 118.7(3)
C11 C16 H16 120.7
C15 C16 H16 120.7
C14 C17 H17A 109.5
C14 C17 H17B 109.5
H17A C17 H17B 109.5
C14 C17 H17C 109.5
H17A C17 H17C 109.5
H17B C17 H17C 109.5
C19 C18 C23 120.9(3)
C19 C18 S2 120.0(2)
C23 C18 S2 119.1(2)
C18 C19 C20 119.5(3)
C18 C19 H19 120.3
C20 C19 H19 120.3
C21 C20 C19 120.9(3)
C21 C20 H20 119.5
C19 C20 H20 119.5
C22 C21 C20 118.5(3)
C22 C21 C24 120.9(4)
C20 C21 C24 120.6(3)
C21 C22 C23 121.3(3)
C21 C22 H22 119.4
C23 C22 H22 119.4
C18 C23 C22 119.0(3)
C18 C23 H23 120.5
C22 C23 H23 120.5
C21 C24 H24A 109.5
C21 C24 H24B 109.5
H24A C24 H24B 109.5
C21 C24 H24C 109.5
H24A C24 H24C 109.5
H24B C24 H24C 109.5

loop_
_geom_bond_atom_site_label_1
_geom_bond_atom_site_label_2
_geom_bond_distance
S1 O1 1.4373(17)
S1 N2 1.557(2)
S1 N1 1.6019(18)
S1 C11 1.771(2)
S2 O2 1.4290(18)
S2 O3 1.4352(19)
S2 N2 1.6176(18)
S2 C18 1.770(2)
N1 C1 1.478(3)
N1 H1N 0.8240
C1 C2 1.505(3)
C1 C6 1.528(3)
C1 H1 0.9900
C2 C3 1.324(3)
C2 H2 0.9400
C3 C4 1.504(4)
C3 C10 1.511(3)
C4 C5 1.553(4)
C4 C7 1.571(4)
C4 H4 0.9900
C5 C6 1.535(4)
C5 H5A 0.9800
C5 H5B 0.9800
C6 C7 1.572(4)
C6 H6 0.9900
C7 C9 1.529(4)
C7 C8 1.536(5)
C8 H8A 0.9700
C8 H8B 0.9700
C8 H8C 0.9700
C9 H9A 0.9700
C9 H9B 0.9700
C9 H9C 0.9700
C10 H10A 0.9700
C10 H10B 0.9700
C10 H10C 0.9700
C11 C16 1.371(4)
C11 C12 1.380(3)
C12 C13 1.383(4)
C12 H12 0.9400
C13 C14 1.365(5)
C13 H13 0.9400
C14 C15 1.385(4)
C14 C17 1.514(4)
C15 C16 1.385(4)
C15 H15 0.9400
C16 H16 0.9400
C17 H17A 0.9700
C17 H17B 0.9700
C17 H17C 0.9700
C18 C19 1.367(3)
C18 C23 1.381(4)
C19 C20 1.391(4)
C19 H19 0.9400
C20 C21 1.384(5)
C20 H20 0.9400
C21 C22 1.377(5)
C21 C24 1.522(4)
C22 C23 1.390(4)
C22 H22 0.9400
C23 H23 0.9400
C24 H24A 0.9700
C24 H24B 0.9700
C24 H24C 0.9700

loop_
_geom_torsion_atom_site_label_1
_geom_torsion_atom_site_label_2
_geom_torsion_atom_site_label_3
_geom_torsion_atom_site_label_4
_geom_torsion
O1 S1 N1 C1 165.55(18)
N2 S1 N1 C1 33.3(2)
C11 S1 N1 C1 -77.2(2)
O1 S1 N2 S2 -47.70(18)
N1 S1 N2 S2 76.28(15)
C11 S1 N2 S2 -167.59(13)
O2 S2 N2 S1 -36.04(17)
O3 S2 N2 S1 -165.01(13)
C18 S2 N2 S1 81.64(15)
S1 N1 C1 C2 116.0(2)
S1 N1 C1 C6 -123.0(2)
N1 C1 C2 C3 122.5(3)
C6 C1 C2 C3 2.3(3)
C1 C2 C3 C4 -2.5(4)
C1 C2 C3 C10 173.7(3)
C2 C3 C4 C5 -44.7(4)
C10 C3 C4 C5 138.9(3)
C2 C3 C4 C7 48.5(3)
C10 C3 C4 C7 -127.9(3)
C3 C4 C5 C6 80.6(2)
C7 C4 C5 C6 -28.58(19)
N1 C1 C6 C5 -75.9(3)
C2 C1 C6 C5 46.4(3)
N1 C1 C6 C7 -171.1(2)
C2 C1 C6 C7 -48.8(3)
C4 C5 C6 C1 -82.9(2)
C4 C5 C6 C7 28.5(2)
C3 C4 C7 C9 169.5(3)
C5 C4 C7 C9 -83.1(3)
C3 C4 C7 C8 41.6(3)
C5 C4 C7 C8 148.9(2)
C3 C4 C7 C6 -79.4(2)
C5 C4 C7 C6 27.93(19)
C1 C6 C7 C9 -167.3(3)
C5 C6 C7 C9 83.0(3)
C1 C6 C7 C8 -37.6(4)
C5 C6 C7 C8 -147.3(3)
C1 C6 C7 C4 81.5(2)
C5 C6 C7 C4 -28.3(2)
O1 S1 C11 C16 -166.0(2)
N2 S1 C11 C16 -37.6(2)
N1 S1 C11 C16 78.2(2)
O1 S1 C11 C12 15.8(2)
N2 S1 C11 C12 144.1(2)
N1 S1 C11 C12 -100.0(2)
C16 C11 C12 C13 -0.9(4)
S1 C11 C12 C13 177.4(2)
C11 C12 C13 C14 -0.1(5)
C12 C13 C14 C15 0.6(5)
C12 C13 C14 C17 -176.6(3)
C13 C14 C15 C16 -0.1(5)
C17 C14 C15 C16 177.0(3)
C12 C11 C16 C15 1.3(4)
S1 C11 C16 C15 -176.8(2)
C14 C15 C16 C11 -0.9(5)
O2 S2 C18 C19 -146.4(2)
O3 S2 C18 C19 -18.5(2)
N2 S2 C18 C19 92.5(2)
O2 S2 C18 C23 32.8(3)
O3 S2 C18 C23 160.6(2)
N2 S2 C18 C23 -88.4(2)
C23 C18 C19 C20 0.5(4)
S2 C18 C19 C20 179.6(2)
C18 C19 C20 C21 -0.3(4)
C19 C20 C21 C22 0.0(5)
C19 C20 C21 C24 179.7(3)
C20 C21 C22 C23 0.1(5)
C24 C21 C22 C23 -179.6(3)
C19 C18 C23 C22 -0.4(4)
S2 C18 C23 C22 -179.5(2)
C21 C22 C23 C18 0.1(5)
